data_7243118
loop_
_publ_author_name
'Mukherjee, Debojyoti'
'Nag, Probal'
'Shteinman, Albert A.'
'Vennapusa, Sivaranjana Reddy'
'Mandal, Ujjwal'
'Mitra, Mainak'

_publ_section_title
;
 Catechol oxidation promoted by bridging phenoxo moieties in a
 bis(\m-phenoxo)-bridged dicopper(ii) complex
;
_journal_issue 37
_journal_name_full 'RSC Advances'
_journal_page_first 22951
_journal_page_last 22959
_journal_paper_doi 10.1039/D1RA02787E
_journal_volume 11
_journal_year 2021
_chemical_formula_moiety 'C30 H28 Cu2 N4 O6, 2 (C H4 O)'
_chemical_formula_sum 'C32 H36 Cu2 N4 O8'
_chemical_formula_weight 731.73
_space_group_crystal_system triclinic
_space_group_IT_number 2
_space_group_name_Hall '-P 1'
_space_group_name_H-M_alt 'P -1'
_atom_sites_solution_hydrogens geom
_audit_creation_method SHELXL-2012
_audit_update_record
;
2021-03-07 deposited with the CCDC.	2021-06-16 downloaded from the CCDC.
;
_cell_angle_alpha 113.7330(10)
_cell_angle_beta 99.453(2)
_cell_angle_gamma 92.307(2)
_cell_formula_units_Z 1
_cell_length_a 8.5547(3)
_cell_length_b 9.8407(4)
_cell_length_c 10.2731(4)
_cell_measurement_reflns_used 14160
_cell_measurement_temperature 123(2)
_cell_measurement_theta_max 29.13
_cell_measurement_theta_min 1.00
_cell_volume 775.51(5)
_computing_cell_refinement 'Denzo/Scalepack (Otwinowski & Minor, 1997)'
_computing_data_collection 'Collect (Bruker AXS BV, 1997-2008)'
_computing_data_reduction 'Denzo/Scalepack (Otwinowski & Minor, 1997)'
_computing_molecular_graphics 'CrystaMaker (CrystalMaker Software ltd., 2011)'
_computing_publication_material 'SHELXL-2013 (Sheldrick, 2013)'
_computing_structure_refinement 'SHELXL-2013 (Sheldrick, 2013)'
_computing_structure_solution 'SUPERFLIP (Palatinus & Chapuis, 2007)'
_diffrn_ambient_temperature 123(2)
_diffrn_detector_area_resol_mean 16
_diffrn_measured_fraction_theta_full 0.981
_diffrn_measured_fraction_theta_max 0.983
_diffrn_measurement_device '\k-geometry diffractometer'
_diffrn_measurement_device_type 'Bruker KAPPA APEX II CCD'
_diffrn_measurement_method '\f scans and \w scans with \k offset'
_diffrn_radiation_monochromator 'horizontally mounted graphite crystal'
_diffrn_radiation_type MoK\a
_diffrn_radiation_wavelength 0.71073
_diffrn_reflns_av_R_equivalents 0.0241
_diffrn_reflns_av_unetI/netI 0.0238
_diffrn_reflns_Laue_measured_fraction_full 0.981
_diffrn_reflns_Laue_measured_fraction_max 0.983
_diffrn_reflns_limit_h_max 10
_diffrn_reflns_limit_h_min -10
_diffrn_reflns_limit_k_max 12
_diffrn_reflns_limit_k_min -12
_diffrn_reflns_limit_l_max 13
_diffrn_reflns_limit_l_min -12
_diffrn_reflns_number 10178
_diffrn_reflns_point_group_measured_fraction_full 0.981
_diffrn_reflns_point_group_measured_fraction_max 0.983
_diffrn_reflns_theta_full 25.242
_diffrn_reflns_theta_max 26.999
_diffrn_reflns_theta_min 2.945
_diffrn_source 'fine-focus sealed tube'
_exptl_absorpt_coefficient_mu 1.430
_exptl_absorpt_correction_T_max 0.7458
_exptl_absorpt_correction_T_min 0.6281
_exptl_absorpt_correction_type multi-scan
_exptl_crystal_colour 'bluish green'
_exptl_crystal_density_diffrn 1.567
_exptl_crystal_description needle
_exptl_crystal_F_000 378
_exptl_crystal_size_max 0.537
_exptl_crystal_size_mid 0.339
_exptl_crystal_size_min 0.335
_refine_diff_density_max 0.695
_refine_diff_density_min -0.418
_refine_diff_density_rms 0.058
_refine_ls_extinction_method none
_refine_ls_goodness_of_fit_ref 1.045
_refine_ls_hydrogen_treatment constr
_refine_ls_matrix_type full
_refine_ls_number_parameters 210
_refine_ls_number_reflns 3323
_refine_ls_number_restraints 0
_refine_ls_restrained_S_all 1.045
_refine_ls_R_factor_all 0.0259
_refine_ls_R_factor_gt 0.0251
_refine_ls_shift/su_max 0.001
_refine_ls_shift/su_mean 0.000
_refine_ls_structure_factor_coef Fsqd
_refine_ls_weighting_details 'w=1/[\s^2^(Fo^2^)+(0.0262P)^2^+0.7743P] where P=(Fo^2^+2Fc^2^)/3'
_refine_ls_weighting_scheme calc
_refine_ls_wR_factor_gt 0.0655
_refine_ls_wR_factor_ref 0.0661
_reflns_Friedel_coverage 0.000
_reflns_number_gt 3228
_reflns_number_total 3323
_reflns_threshold_expression 'I > 2\s(I)'
_cod_data_source_file d1ra02787e2.cif
_cod_data_source_block cupapy
_cod_database_code 7243118
_shelx_space_group_comment
;
The symmetry employed for this shelxl refinement is uniquely defined
by the following loop, which should always be used as a source of
symmetry information in preference to the above space-group names.
They are only intended as comments.
;
_shelx_estimated_absorpt_t_min 0.514
_shelx_estimated_absorpt_t_max 0.646
_reflns_friedel_fraction
;
 is defined as the number of unique
 Friedel pairs measured divided by the number that would be
 possible theoretically, ignoring centric projections and
 systematic absences.
;
_shelxl_version_number 2013-1

loop_
_space_group_symop_operation_xyz
'x, y, z'
'-x, -y, -z'

loop_
_atom_site_label
_atom_site_type_symbol
_atom_site_fract_x
_atom_site_fract_y
_atom_site_fract_z
_atom_site_U_iso_or_equiv
_atom_site_adp_type
_atom_site_occupancy
_atom_site_site_symmetry_order
_atom_site_calc_flag
_atom_site_refinement_flags_posn
_atom_site_refinement_flags_adp
_atom_site_refinement_flags_occupancy
_atom_site_disorder_assembly
_atom_site_disorder_group
Cu1 Cu 0.50368(2) 0.58689(2) 0.17046(2) 0.01119(7) Uani 1 1 d . . . . .
O1 O 0.45668(14) 0.42272(13) 0.22521(13) 0.0159(2) Uani 1 1 d . . . . .
O2 O 0.34227(15) 0.37013(14) 0.38195(14) 0.0216(3) Uani 1 1 d . . . . .
O3 O 0.66605(13) 0.50834(12) 0.05931(12) 0.0133(2) Uani 1 1 d . . . . .
N1 N 0.53778(15) 0.78912(15) 0.17107(14) 0.0125(3) Uani 1 1 d . . . . .
N2 N 0.32305(15) 0.67325(14) 0.27277(14) 0.0118(3) Uani 1 1 d . . . . .
C1 C 0.63871(19) 0.83142(18) 0.10296(17) 0.0152(3) Uani 1 1 d . . . . .
H1 H 0.6978 0.7594 0.0447 0.018 Uiso 1 1 calc R U . . .
C2 C 0.4604(2) 1.03566(18) 0.26220(18) 0.0174(3) Uani 1 1 d . . . . .
H2 H 0.3944 1.1038 0.3153 0.021 Uiso 1 1 calc R U . . .
C3 C 0.5674(2) 1.08025(19) 0.19529(19) 0.0200(3) Uani 1 1 d . . . . .
H3 H 0.5780 1.1802 0.2040 0.024 Uiso 1 1 calc R U . . .
C4 C 0.77214(18) 0.41788(17) 0.07576(17) 0.0123(3) Uani 1 1 d . . . . .
C5 C 0.45100(18) 0.88975(17) 0.25048(16) 0.0130(3) Uani 1 1 d . . . . .
C6 C 0.35215(19) 0.83850(17) 0.33487(17) 0.0148(3) Uani 1 1 d . . . . .
H6A H 0.4085 0.8766 0.4372 0.018 Uiso 1 1 calc R U . . .
H6B H 0.2488 0.8801 0.3330 0.018 Uiso 1 1 calc R U . . .
C7 C 0.3240(2) 0.61157(18) 0.38274(17) 0.0156(3) Uani 1 1 d . . . . .
H7A H 0.2158 0.6074 0.4046 0.019 Uiso 1 1 calc R U . . .
H7B H 0.3984 0.6774 0.4735 0.019 Uiso 1 1 calc R U . . .
C8 C 0.37588(19) 0.45446(18) 0.32588(17) 0.0150(3) Uani 1 1 d . . . . .
C9 C 0.83241(18) 0.38408(18) -0.16662(17) 0.0139(3) Uani 1 1 d . . . . .
H9A H 0.8467 0.4944 -0.1293 0.017 Uiso 1 1 calc R U . . .
H9B H 0.9195 0.3464 -0.2195 0.017 Uiso 1 1 calc R U . . .
C10 C 0.85137(18) 0.34350(17) -0.03934(17) 0.0134(3) Uani 1 1 d . . . . .
C11 C 0.96053(19) 0.24591(18) -0.02606(18) 0.0172(3) Uani 1 1 d . . . . .
H11 H 1.0097 0.1930 -0.1055 0.021 Uiso 1 1 calc R U . . .
C12 C 0.6590(2) 0.97662(19) 0.11521(18) 0.0193(3) Uani 1 1 d . . . . .
H12 H 0.7343 1.0050 0.0696 0.023 Uiso 1 1 calc R U . . .
C13 C 0.9262(2) 0.3028(2) 0.21583(19) 0.0197(3) Uani 1 1 d . . . . .
H13 H 0.9542 0.2919 0.3042 0.024 Uiso 1 1 calc R U . . .
C14 C 0.81335(19) 0.39694(19) 0.20402(18) 0.0166(3) Uani 1 1 d . . . . .
H14 H 0.7634 0.4477 0.2835 0.020 Uiso 1 1 calc R U . . .
C15 C 0.9991(2) 0.22425(19) 0.1004(2) 0.0208(3) Uani 1 1 d . . . . .
H15 H 1.0735 0.1574 0.1079 0.025 Uiso 1 1 calc R U . . .
O4 O 0.69541(16) 0.74762(18) 0.43214(15) 0.0291(3) Uani 1 1 d . . . . .
H4 H 0.6959 0.7038 0.4875 0.044 Uiso 1 1 calc R U . . .
C16 C 0.8529(2) 0.8036(3) 0.4407(2) 0.0342(5) Uani 1 1 d . . . . .
H16A H 0.8518 0.8587 0.3796 0.051 Uiso 1 1 calc R U . . .
H16B H 0.9168 0.7203 0.4070 0.051 Uiso 1 1 calc R U . . .
H16C H 0.8996 0.8708 0.5415 0.051 Uiso 1 1 calc R U . . .

loop_
_atom_site_aniso_label
_atom_site_aniso_U_11
_atom_site_aniso_U_22
_atom_site_aniso_U_33
_atom_site_aniso_U_23
_atom_site_aniso_U_13
_atom_site_aniso_U_12
Cu1 0.01148(11) 0.00920(11) 0.01352(11) 0.00451(8) 0.00438(7) 0.00270(7)
O1 0.0178(6) 0.0128(5) 0.0195(6) 0.0078(5) 0.0066(4) 0.0038(4)
O2 0.0259(6) 0.0202(6) 0.0243(6) 0.0147(5) 0.0062(5) 0.0020(5)
O3 0.0132(5) 0.0126(5) 0.0151(5) 0.0058(4) 0.0041(4) 0.0049(4)
N1 0.0123(6) 0.0115(6) 0.0123(6) 0.0040(5) 0.0011(5) 0.0009(5)
N2 0.0124(6) 0.0098(6) 0.0124(6) 0.0036(5) 0.0031(5) 0.0018(5)
C1 0.0140(7) 0.0156(8) 0.0145(7) 0.0051(6) 0.0023(6) 0.0003(6)
C2 0.0210(8) 0.0117(7) 0.0170(7) 0.0037(6) 0.0029(6) 0.0038(6)
C3 0.0271(9) 0.0120(7) 0.0202(8) 0.0074(6) 0.0013(7) -0.0001(6)
C4 0.0084(7) 0.0095(7) 0.0175(7) 0.0049(6) 0.0010(5) 0.0002(5)
C5 0.0130(7) 0.0124(7) 0.0111(7) 0.0032(6) 0.0005(5) 0.0014(5)
C6 0.0173(8) 0.0100(7) 0.0150(7) 0.0019(6) 0.0057(6) 0.0026(6)
C7 0.0180(8) 0.0161(8) 0.0144(7) 0.0070(6) 0.0059(6) 0.0027(6)
C8 0.0138(7) 0.0147(7) 0.0159(7) 0.0070(6) 0.0000(6) 0.0004(6)
C9 0.0101(7) 0.0144(7) 0.0161(7) 0.0050(6) 0.0035(6) 0.0013(5)
C10 0.0100(7) 0.0117(7) 0.0164(7) 0.0047(6) 0.0007(5) -0.0004(5)
C11 0.0118(7) 0.0146(8) 0.0224(8) 0.0048(6) 0.0035(6) 0.0029(6)
C12 0.0218(8) 0.0179(8) 0.0189(8) 0.0087(7) 0.0041(6) -0.0022(6)
C13 0.0169(8) 0.0219(8) 0.0241(8) 0.0149(7) 0.0003(6) 0.0012(6)
C14 0.0148(7) 0.0173(8) 0.0180(8) 0.0077(6) 0.0031(6) 0.0012(6)
C15 0.0154(8) 0.0181(8) 0.0308(9) 0.0129(7) 0.0014(7) 0.0053(6)
O4 0.0243(7) 0.0467(9) 0.0294(7) 0.0271(7) 0.0100(5) 0.0073(6)
C16 0.0284(11) 0.0400(12) 0.0384(11) 0.0195(10) 0.0099(9) 0.0013(9)

loop_
_atom_type_symbol
_atom_type_description
_atom_type_scat_dispersion_real
_atom_type_scat_dispersion_imag
_atom_type_scat_source
C C 0.0033 0.0016 'International Tables Vol C Tables 4.2.6.8 and 6.1.1.4'
H H 0.0000 0.0000 'International Tables Vol C Tables 4.2.6.8 and 6.1.1.4'
Cu Cu 0.3201 1.2651 'International Tables Vol C Tables 4.2.6.8 and 6.1.1.4'
N N 0.0061 0.0033 'International Tables Vol C Tables 4.2.6.8 and 6.1.1.4'
O O 0.0106 0.0060 'International Tables Vol C Tables 4.2.6.8 and 6.1.1.4'

loop_
_geom_angle_atom_site_label_1
_geom_angle_atom_site_label_2
_geom_angle_atom_site_label_3
_geom_angle
_geom_angle_site_symmetry_1
_geom_angle_site_symmetry_3
_geom_angle_publ_flag
O3 Cu1 O1 99.82(5) . . ?
O3 Cu1 N1 94.05(5) . . ?
O1 Cu1 N1 163.38(5) . . ?
O3 Cu1 N2 175.00(5) . . ?
O1 Cu1 N2 83.43(5) . . ?
N1 Cu1 N2 83.38(5) . . ?
O3 Cu1 O3 83.54(4) . 2_665 ?
O1 Cu1 O3 98.52(4) . 2_665 ?
N1 Cu1 O3 92.06(5) . 2_665 ?
N2 Cu1 O3 92.24(4) . 2_665 ?
C8 O1 Cu1 114.73(10) . . ?
C4 O3 Cu1 128.65(10) . . ?
C4 O3 Cu1 114.25(9) . 2_665 ?
Cu1 O3 Cu1 96.46(4) . 2_665 ?
C5 N1 C1 119.13(14) . . ?
C5 N1 Cu1 114.50(11) . . ?
C1 N1 Cu1 126.36(11) . . ?
C6 N2 C7 113.92(12) . . ?
C6 N2 C9 111.39(12) . 2_665 ?
C7 N2 C9 108.22(12) . 2_665 ?
C6 N2 Cu1 108.85(9) . . ?
C7 N2 Cu1 104.95(9) . . ?
C9 N2 Cu1 109.25(9) 2_665 . ?
N1 C1 C12 121.99(15) . . ?
N1 C1 H1 119.0 . . ?
C12 C1 H1 119.0 . . ?
C3 C2 C5 118.99(15) . . ?
C3 C2 H2 120.5 . . ?
C5 C2 H2 120.5 . . ?
C2 C3 C12 119.02(15) . . ?
C2 C3 H3 120.5 . . ?
C12 C3 H3 120.5 . . ?
O3 C4 C14 123.18(14) . . ?
O3 C4 C10 118.53(14) . . ?
C14 C4 C10 118.24(14) . . ?
N1 C5 C2 121.84(15) . . ?
N1 C5 C6 116.13(14) . . ?
C2 C5 C6 121.89(14) . . ?
N2 C6 C5 111.02(12) . . ?
N2 C6 H6A 109.4 . . ?
C5 C6 H6A 109.4 . . ?
N2 C6 H6B 109.4 . . ?
C5 C6 H6B 109.4 . . ?
H6A C6 H6B 108.0 . . ?
N2 C7 C8 109.91(12) . . ?
N2 C7 H7A 109.7 . . ?
C8 C7 H7A 109.7 . . ?
N2 C7 H7B 109.7 . . ?
C8 C7 H7B 109.7 . . ?
H7A C7 H7B 108.2 . . ?
O2 C8 O1 124.88(15) . . ?
O2 C8 C7 118.79(15) . . ?
O1 C8 C7 116.29(14) . . ?
N2 C9 C10 116.35(13) 2_665 . ?
N2 C9 H9A 108.2 2_665 . ?
C10 C9 H9A 108.2 . . ?
N2 C9 H9B 108.2 2_665 . ?
C10 C9 H9B 108.2 . . ?
H9A C9 H9B 107.4 . . ?
C11 C10 C4 119.68(15) . . ?
C11 C10 C9 120.33(14) . . ?
C4 C10 C9 119.58(14) . . ?
C15 C11 C10 121.67(15) . . ?
C15 C11 H11 119.2 . . ?
C10 C11 H11 119.2 . . ?
C1 C12 C3 118.95(16) . . ?
C1 C12 H12 120.5 . . ?
C3 C12 H12 120.5 . . ?
C14 C13 C15 121.14(16) . . ?
C14 C13 H13 119.4 . . ?
C15 C13 H13 119.4 . . ?
C13 C14 C4 120.74(15) . . ?
C13 C14 H14 119.6 . . ?
C4 C14 H14 119.6 . . ?
C11 C15 C13 118.41(15) . . ?
C11 C15 H15 120.8 . . ?
C13 C15 H15 120.8 . . ?
C16 O4 H4 109.5 . . ?
O4 C16 H16A 109.5 . . ?
O4 C16 H16B 109.5 . . ?
H16A C16 H16B 109.5 . . ?
O4 C16 H16C 109.5 . . ?
H16A C16 H16C 109.5 . . ?
H16B C16 H16C 109.5 . . ?

loop_
_geom_bond_atom_site_label_1
_geom_bond_atom_site_label_2
_geom_bond_distance
_geom_bond_site_symmetry_2
_geom_bond_publ_flag
Cu1 O3 1.9307(11) . yes
Cu1 O1 1.9600(11) . yes
Cu1 N1 1.9970(13) . yes
Cu1 N2 2.0335(13) . yes
Cu1 O3 2.3542(11) 2_665 yes
O1 C8 1.279(2) . ?
O2 C8 1.234(2) . ?
O3 C4 1.3344(18) . ?
O3 Cu1 2.3542(11) 2_665 yes
N1 C5 1.344(2) . ?
N1 C1 1.346(2) . ?
N2 C6 1.4810(19) . ?
N2 C7 1.481(2) . ?
N2 C9 1.4980(19) 2_665 ?
C1 C12 1.384(2) . ?
C1 H1 0.9500 . ?
C2 C3 1.386(2) . ?
C2 C5 1.390(2) . ?
C2 H2 0.9500 . ?
C3 C12 1.390(2) . ?
C3 H3 0.9500 . ?
C4 C14 1.405(2) . ?
C4 C10 1.414(2) . ?
C5 C6 1.510(2) . ?
C6 H6A 0.9900 . ?
C6 H6B 0.9900 . ?
C7 C8 1.531(2) . ?
C7 H7A 0.9900 . ?
C7 H7B 0.9900 . ?
C9 N2 1.4980(19) 2_665 ?
C9 C10 1.500(2) . ?
C9 H9A 0.9900 . ?
C9 H9B 0.9900 . ?
C10 C11 1.396(2) . ?
C11 C15 1.389(2) . ?
C11 H11 0.9500 . ?
C12 H12 0.9500 . ?
C13 C14 1.389(2) . ?
C13 C15 1.392(3) . ?
C13 H13 0.9500 . ?
C14 H14 0.9500 . ?
C15 H15 0.9500 . ?
O4 C16 1.410(2) . ?
O4 H4 0.8400 . ?
C16 H16A 0.9800 . ?
C16 H16B 0.9800 . ?
C16 H16C 0.9800 . ?

loop_
_geom_hbond_atom_site_label_D
_geom_hbond_atom_site_label_H
_geom_hbond_atom_site_label_A
_geom_hbond_distance_DH
_geom_hbond_distance_HA
_geom_hbond_distance_DA
_geom_hbond_angle_DHA
_geom_hbond_site_symmetry_A
_geom_hbond_publ_flag
C2 H2 O2 0.95 2.51 3.284(2) 139.0 1_565 yes
C7 H7B O2 0.99 2.63 3.372(2) 132.0 2_666 yes
O4 H4 O2 0.84 1.83 2.6548(18) 167.1 2_666 yes
